data_7052551
loop_
_publ_author_name
'Yang, Xiaoping'
'Jones, Richard A.'
'Oye, Michael M.'
'Wiester, Michael'
'Lai, Rachel J.'

_publ_section_title
;
 Influence of metal--ligand ratio on benzimidazole based luminescent
 lanthanide complexes: 3-D network structures and chloride anion
 binding
;
_journal_issue 2
_journal_name_full 'New Journal of Chemistry'
_journal_page_first 310
_journal_paper_doi 10.1039/c0nj00518e
_journal_volume 35
_journal_year 2011
_chemical_formula_moiety '2(C28 H22 Br2 Er N4 O8), 6(Cl), O'
_chemical_formula_sum 'C56 H44 Br4 Cl6 Er2 N8 O17'
_chemical_formula_weight 1967.85
_chemical_name_systematic
;
?
;
_space_group_IT_number 2
_symmetry_cell_setting triclinic
_symmetry_space_group_name_Hall '-P 1'
_symmetry_space_group_name_H-M 'P -1'
_atom_sites_solution_hydrogens geom
_atom_sites_solution_primary direct
_atom_sites_solution_secondary difmap
_audit_creation_method SHELXL-97
_cell_angle_alpha 98.85(3)
_cell_angle_beta 99.52(4)
_cell_angle_gamma 99.55(3)
_cell_formula_units_Z 1
_cell_length_a 7.8838(16)
_cell_length_b 14.174(3)
_cell_length_c 16.683(3)
_cell_measurement_reflns_used 5653
_cell_measurement_temperature 153(2)
_cell_measurement_theta_max 27.48
_cell_measurement_theta_min 2.91
_cell_volume 1781.3(7)
_computing_cell_refinement 'Collect software, Nonius B.V. 1998'
_computing_data_collection 'Collect software, Nonius B.V. 1998'
_computing_data_reduction
;
DENZO and Scalepack (Otwinoski and Minor, 1997)
;
_computing_molecular_graphics 'XL SHELXTL/PC, Siemens Analytical'
_computing_structure_refinement 'XL SHELXTL/PC, Siemens Analytical'
_computing_structure_solution
;

SIR97 - Altomare A., Burla M.C., Camalli M., Cascarano G.L., Giacovazzo C.,
Guagliardi A., Moliterni A.G.G., Polidori G.,Spagna R.
;
_diffrn_ambient_temperature 153(2)
_diffrn_measured_fraction_theta_full 0.992
_diffrn_measured_fraction_theta_max 0.992
_diffrn_measurement_device_type CCD
_diffrn_measurement_method \w-scans
_diffrn_radiation_monochromator graphite
_diffrn_radiation_source 'fine-focus sealed tube'
_diffrn_radiation_type MoK\a
_diffrn_radiation_wavelength 0.71073
_diffrn_reflns_av_R_equivalents 0.0330
_diffrn_reflns_av_sigmaI/netI 0.0496
_diffrn_reflns_limit_h_max 9
_diffrn_reflns_limit_h_min -9
_diffrn_reflns_limit_k_max 15
_diffrn_reflns_limit_k_min -16
_diffrn_reflns_limit_l_max 19
_diffrn_reflns_limit_l_min -16
_diffrn_reflns_number 10237
_diffrn_reflns_theta_full 25.00
_diffrn_reflns_theta_max 25.00
_diffrn_reflns_theta_min 3.29
_exptl_absorpt_coefficient_mu 4.875
_exptl_absorpt_correction_T_max 0.5093
_exptl_absorpt_correction_T_min 0.4135
_exptl_absorpt_correction_type gaussian
_exptl_absorpt_process_details
;
Absorption correction given as Gaussian
;
_exptl_crystal_colour Yellow
_exptl_crystal_density_diffrn 1.834
_exptl_crystal_density_method 'not measured'
_exptl_crystal_description Block
_exptl_crystal_F_000 950
_exptl_crystal_size_max 0.22
_exptl_crystal_size_mid 0.18
_exptl_crystal_size_min 0.16
_refine_diff_density_max 1.632
_refine_diff_density_min -1.064
_refine_diff_density_rms 0.158
_refine_ls_extinction_method none
_refine_ls_goodness_of_fit_ref 1.175
_refine_ls_hydrogen_treatment constr
_refine_ls_matrix_type full
_refine_ls_number_parameters 424
_refine_ls_number_reflns 6232
_refine_ls_number_restraints 0
_refine_ls_restrained_S_all 1.175
_refine_ls_R_factor_all 0.0608
_refine_ls_R_factor_gt 0.0491
_refine_ls_shift/su_max 0.000
_refine_ls_shift/su_mean 0.000
_refine_ls_structure_factor_coef Fsqd
_refine_ls_weighting_details 'calc w=1/[\s^2^(Fo^2^)+(0.0245P)^2^+2.5682P] where P=(Fo^2^+2Fc^2^)/3'
_refine_ls_weighting_scheme calc
_refine_ls_wR_factor_gt 0.1121
_refine_ls_wR_factor_ref 0.1190
_reflns_number_gt 5440
_reflns_number_total 6232
_reflns_threshold_expression >2sigma(I)
_cod_data_source_file C0NJ00518E.TXT
_cod_data_source_block Complex-6
_cod_depositor_comments
;
The following automatic conversions were performed:
'_symmetry_cell_setting' value 'Triclinic' changed to 'triclinic'
according to '/home/saulius/struct/CIF-dictionaries/cif_core.dic'
dictionary named 'cif_core.dic' version 2.4.1 from
2010-06-29.

'_exptl_absorpt_correction_type' value 'Gaussian' changed to
'gaussian' according to
'/home/saulius/struct/CIF-dictionaries/cif_core.dic' dictionary named
'cif_core.dic' version 2.4.1 from 2010-06-29.

Automatic conversion script
Id: cif_fix_enum 1555 2011-01-17 13:19:09Z saulius 
;
_cod_original_cell_volume 1781.4(7)
_cod_original_sg_symbol_H-M P-1
_cod_database_code 7052551

loop_
_symmetry_equiv_pos_as_xyz
'x, y, z'
'-x, -y, -z'

loop_
_atom_site_label
_atom_site_type_symbol
_atom_site_fract_x
_atom_site_fract_y
_atom_site_fract_z
_atom_site_U_iso_or_equiv
_atom_site_adp_type
_atom_site_occupancy
_atom_site_symmetry_multiplicity
_atom_site_calc_flag
_atom_site_refinement_flags
_atom_site_disorder_assembly
_atom_site_disorder_group
Er1 Er 0.33599(4) 0.15643(2) 0.82860(2) 0.02312(12) Uani 1 1 d U . .
Br1 Br -0.11016(12) -0.31819(6) 0.54959(6) 0.0436(2) Uani 1 1 d U . .
Br1' Br 0.72851(13) 0.65374(6) 0.77614(6) 0.0445(2) Uani 1 1 d U . .
C1' C 0.2889(11) 0.3044(6) 0.6704(5) 0.0325(18) Uani 1 1 d U . .
H1'B H 0.2335 0.3599 0.6711 0.049 Uiso 1 1 calc R . .
H1'C H 0.2034 0.2463 0.6458 0.049 Uiso 1 1 calc R . .
H1'D H 0.3799 0.3111 0.6387 0.049 Uiso 1 1 calc R . .
C2' C 0.4791(10) 0.3830(6) 0.7991(5) 0.0300(17) Uani 1 1 d U . .
C3' C 0.5374(11) 0.4624(6) 0.7668(5) 0.0320(18) Uani 1 1 d U . .
H3'A H 0.5007 0.4641 0.7112 0.038 Uiso 1 1 calc R . .
C4' C 0.6549(11) 0.5419(6) 0.8203(5) 0.0309(18) Uani 1 1 d U . .
C5' C 0.7126(10) 0.5390(6) 0.9013(5) 0.0303(18) Uani 1 1 d U . .
H5'A H 0.7925 0.5913 0.9352 0.036 Uiso 1 1 calc R . .
C6' C 0.6508(10) 0.4566(6) 0.9337(5) 0.0272(17) Uani 1 1 d U . .
C7' C 0.5289(10) 0.3767(5) 0.8833(5) 0.0271(17) Uani 1 1 d U . .
C8' C 0.7126(10) 0.4532(6) 1.0189(5) 0.0284(17) Uani 1 1 d U . .
C9' C 0.8608(11) 0.4941(6) 1.1492(5) 0.0306(18) Uani 1 1 d U . .
C10' C 0.9703(12) 0.5403(6) 1.2244(6) 0.039(2) Uani 1 1 d U . .
H10A H 1.0463 0.5996 1.2300 0.047 Uiso 1 1 calc R . .
C11' C 0.9587(12) 0.4922(7) 1.2901(6) 0.043(2) Uani 1 1 d U . .
H11A H 1.0291 0.5198 1.3415 0.052 Uiso 1 1 calc R . .
C12' C 0.8439(12) 0.4032(7) 1.2810(6) 0.040(2) Uani 1 1 d U . .
H12A H 0.8387 0.3739 1.3270 0.048 Uiso 1 1 calc R . .
C13' C 0.7380(11) 0.3573(6) 1.2065(6) 0.038(2) Uani 1 1 d U . .
H13B H 0.6641 0.2972 1.2006 0.046 Uiso 1 1 calc R . .
C14' C 0.7477(10) 0.4054(6) 1.1408(5) 0.0296(17) Uani 1 1 d U . .
Cl1 Cl 0.4554(5) 0.1335(2) 0.09459(15) 0.0702(9) Uani 1 1 d U . .
Cl2 Cl 0.7835(3) 0.22772(15) 0.65452(12) 0.0370(5) Uani 1 1 d U . .
Cl3 Cl 1.0705(3) -0.28175(14) 0.05523(12) 0.0336(4) Uani 1 1 d U . .
O1 O 0.1642(8) -0.0163(4) 0.7934(3) 0.0340(13) Uani 1 1 d U . .
O2 O 0.2930(7) 0.0877(4) 0.6940(3) 0.0290(12) Uani 1 1 d U . .
H2A H 0.3413 0.1251 0.6592 0.035 Uiso 1 1 calc R . .
O1' O 0.3630(7) 0.2984(4) 0.7530(3) 0.0316(12) Uani 1 1 d U . .
O2' O 0.4621(7) 0.2988(4) 0.9094(3) 0.0291(12) Uani 1 1 d U . .
H2'A H 0.4680 0.3035 0.9660 0.035 Uiso 1 1 calc R . .
N1 N 0.2555(9) -0.0163(5) 0.4401(4) 0.0320(15) Uani 1 1 d U . .
H1A H 0.2010 -0.0725 0.4125 0.038 Uiso 1 1 calc R . .
N2 N 0.3616(8) 0.1044(5) 0.5433(4) 0.0277(14) Uani 1 1 d U . .
N1' N 0.8375(9) 0.5218(5) 1.0729(4) 0.0315(15) Uani 1 1 d U . .
H1'A H 0.8931 0.5739 1.0614 0.038 Uiso 1 1 calc R . .
N2' N 0.6584(9) 0.3829(5) 1.0590(4) 0.0296(15) Uani 1 1 d U . .
C1 C 0.0925(14) -0.0738(7) 0.8489(6) 0.048(2) Uani 1 1 d U . .
H1B H 0.1297 -0.1352 0.8427 0.072 Uiso 1 1 calc R . .
H1C H -0.0333 -0.0847 0.8358 0.072 Uiso 1 1 calc R . .
H1D H 0.1334 -0.0396 0.9049 0.072 Uiso 1 1 calc R . .
C2 C 0.1299(10) -0.0614(6) 0.7102(5) 0.0292(17) Uani 1 1 d U . .
C3 C 0.0368(10) -0.1537(6) 0.6789(5) 0.0312(18) Uani 1 1 d U . .
H3A H -0.0131 -0.1916 0.7130 0.037 Uiso 1 1 calc R . .
C4 C 0.0190(10) -0.1891(6) 0.5953(5) 0.0314(18) Uani 1 1 d U . .
C5 C 0.0897(10) -0.1360(6) 0.5443(5) 0.0301(17) Uani 1 1 d U . .
H5A H 0.0752 -0.1618 0.4883 0.036 Uiso 1 1 calc R . .
C6 C 0.1847(10) -0.0417(6) 0.5765(5) 0.0282(17) Uani 1 1 d U . .
C7 C 0.2053(10) -0.0009(5) 0.6601(5) 0.0260(16) Uani 1 1 d U . .
C8 C 0.2654(10) 0.0142(6) 0.5207(5) 0.0265(16) Uani 1 1 d U . .
C9 C 0.3461(11) 0.0561(6) 0.4078(5) 0.0313(18) Uani 1 1 d U . .
C10 C 0.3698(13) 0.0598(7) 0.3275(5) 0.043(2) Uani 1 1 d U . .
H10B H 0.3229 0.0080 0.2837 0.051 Uiso 1 1 calc R . .
C11 C 0.4675(13) 0.1456(8) 0.3172(6) 0.046(2) Uani 1 1 d U . .
H11B H 0.4885 0.1510 0.2647 0.056 Uiso 1 1 calc R . .
C12 C 0.5361(14) 0.2239(8) 0.3813(6) 0.050(2) Uani 1 1 d U . .
H12B H 0.5984 0.2806 0.3703 0.060 Uiso 1 1 calc R . .
C13 C 0.5137(12) 0.2196(7) 0.4622(6) 0.042(2) Uani 1 1 d U . .
H13A H 0.5615 0.2714 0.5059 0.050 Uiso 1 1 calc R . .
C14 C 0.4162(10) 0.1337(6) 0.4732(5) 0.0302(17) Uani 1 1 d U . .
O1W O 0.6177(7) 0.1734(4) 0.8002(3) 0.0364(13) Uani 1 1 d U . .
O2W O 0.1981(7) 0.1481(4) 0.9436(3) 0.0337(13) Uani 1 1 d U . .
O3W O 0.0549(7) 0.1887(4) 0.7927(4) 0.0382(14) Uani 1 1 d U . .
O4W O 0.4949(8) 0.0774(4) 0.9162(4) 0.0385(14) Uani 1 1 d U . .
O5W O 0.505(3) 0.5015(16) 0.5436(12) 0.108(7) Uani 0.50 1 d PU . .

loop_
_atom_site_aniso_label
_atom_site_aniso_U_11
_atom_site_aniso_U_22
_atom_site_aniso_U_33
_atom_site_aniso_U_23
_atom_site_aniso_U_13
_atom_site_aniso_U_12
Er1 0.02335(18) 0.02639(19) 0.02008(18) 0.00358(13) 0.00515(13) 0.00600(13)
Br1 0.0430(5) 0.0359(5) 0.0411(5) 0.0017(4) -0.0042(4) -0.0057(4)
Br1' 0.0468(5) 0.0346(5) 0.0560(6) 0.0172(4) 0.0160(4) 0.0051(4)
C1' 0.028(4) 0.038(4) 0.029(4) 0.005(3) 0.000(3) 0.007(3)
C2' 0.026(4) 0.032(4) 0.032(4) 0.003(3) 0.005(3) 0.009(3)
C3' 0.034(4) 0.034(4) 0.029(4) 0.006(3) 0.007(3) 0.010(3)
C4' 0.033(4) 0.026(4) 0.039(4) 0.009(3) 0.017(3) 0.008(3)
C5' 0.029(4) 0.029(4) 0.034(4) 0.002(3) 0.011(3) 0.008(3)
C6' 0.023(4) 0.030(4) 0.031(4) 0.001(3) 0.011(3) 0.010(3)
C7' 0.027(4) 0.028(4) 0.030(4) 0.006(3) 0.012(3) 0.009(3)
C8' 0.027(4) 0.028(4) 0.031(4) -0.003(3) 0.011(3) 0.010(3)
C9' 0.033(4) 0.033(4) 0.027(4) 0.002(3) 0.008(3) 0.012(3)
C10' 0.039(4) 0.035(4) 0.040(5) -0.002(4) 0.000(4) 0.012(4)
C11' 0.040(5) 0.057(5) 0.035(5) 0.007(4) 0.007(4) 0.016(4)
C12' 0.042(5) 0.049(5) 0.034(4) 0.012(4) 0.005(4) 0.017(4)
C13' 0.036(4) 0.036(4) 0.045(5) 0.009(4) 0.011(4) 0.010(4)
C14' 0.028(4) 0.036(4) 0.026(4) 0.000(3) 0.008(3) 0.013(3)
Cl1 0.118(3) 0.0682(17) 0.0286(12) -0.0013(12) -0.0039(14) 0.0587(18)
Cl2 0.0384(11) 0.0437(12) 0.0235(10) -0.0014(8) 0.0023(8) 0.0039(9)
Cl3 0.0291(10) 0.0347(10) 0.0342(11) -0.0028(8) 0.0069(8) 0.0065(8)
O1 0.041(3) 0.038(3) 0.024(3) 0.006(2) 0.010(2) 0.005(2)
O2 0.032(3) 0.028(3) 0.025(3) 0.003(2) 0.009(2) 0.000(2)
O1' 0.033(3) 0.034(3) 0.027(3) 0.004(2) 0.002(2) 0.010(2)
O2' 0.033(3) 0.030(3) 0.024(3) 0.002(2) 0.009(2) 0.004(2)
N1 0.033(3) 0.035(4) 0.025(3) 0.000(3) 0.003(3) 0.007(3)
N2 0.032(3) 0.029(3) 0.025(3) 0.009(3) 0.008(3) 0.009(3)
N1' 0.034(3) 0.027(3) 0.034(4) 0.002(3) 0.007(3) 0.007(3)
N2' 0.031(3) 0.028(3) 0.031(3) 0.001(3) 0.010(3) 0.009(3)
C1 0.064(6) 0.049(5) 0.034(5) 0.017(4) 0.018(4) -0.002(4)
C2 0.026(4) 0.039(4) 0.026(4) 0.008(3) 0.008(3) 0.011(3)
C3 0.027(4) 0.032(4) 0.035(4) 0.011(3) 0.006(3) 0.003(3)
C4 0.027(4) 0.029(4) 0.032(4) -0.001(3) 0.001(3) 0.000(3)
C5 0.029(4) 0.036(4) 0.025(4) 0.003(3) 0.000(3) 0.011(3)
C6 0.029(4) 0.031(4) 0.024(4) 0.003(3) 0.003(3) 0.009(3)
C7 0.023(4) 0.028(4) 0.029(4) 0.007(3) 0.006(3) 0.006(3)
C8 0.023(4) 0.037(4) 0.022(4) 0.003(3) 0.004(3) 0.012(3)
C9 0.033(4) 0.042(4) 0.027(4) 0.012(3) 0.009(3) 0.020(3)
C10 0.050(5) 0.055(5) 0.027(4) 0.009(4) 0.007(4) 0.020(4)
C11 0.050(5) 0.066(6) 0.038(5) 0.027(4) 0.017(4) 0.028(4)
C12 0.053(5) 0.053(5) 0.052(5) 0.025(4) 0.016(4) 0.016(4)
C13 0.044(5) 0.045(5) 0.045(5) 0.017(4) 0.013(4) 0.016(4)
C14 0.030(4) 0.040(4) 0.023(4) 0.011(3) 0.006(3) 0.012(3)
O1W 0.031(3) 0.048(3) 0.029(3) 0.000(3) 0.007(2) 0.010(3)
O2W 0.034(3) 0.040(3) 0.032(3) 0.011(2) 0.011(2) 0.010(2)
O3W 0.032(3) 0.050(3) 0.035(3) 0.007(3) 0.008(2) 0.015(3)
O4W 0.039(3) 0.043(3) 0.037(3) 0.011(3) 0.008(3) 0.014(3)
O5W 0.123(10) 0.100(10) 0.086(9) 0.016(8) 0.028(8) -0.028(8)

loop_
_atom_type_symbol
_atom_type_description
_atom_type_scat_dispersion_real
_atom_type_scat_dispersion_imag
_atom_type_scat_source
C C 0.0033 0.0016 'International Tables Vol C Tables 4.2.6.8 and 6.1.1.4'
H H 0.0000 0.0000 'International Tables Vol C Tables 4.2.6.8 and 6.1.1.4'
N N 0.0061 0.0033 'International Tables Vol C Tables 4.2.6.8 and 6.1.1.4'
O O 0.0106 0.0060 'International Tables Vol C Tables 4.2.6.8 and 6.1.1.4'
Cl Cl 0.1484 0.1585 'International Tables Vol C Tables 4.2.6.8 and 6.1.1.4'
Br Br -0.2901 2.4595 'International Tables Vol C Tables 4.2.6.8 and 6.1.1.4'
Er Er -0.2586 4.9576 'International Tables Vol C Tables 4.2.6.8 and 6.1.1.4'

loop_
_geom_angle_atom_site_label_1
_geom_angle_atom_site_label_2
_geom_angle_atom_site_label_3
_geom_angle
_geom_angle_site_symmetry_1
_geom_angle_site_symmetry_3
_geom_angle_publ_flag
O2' Er1 O2 137.91(19) . . ?
O2' Er1 O4W 90.2(2) . . ?
O2 Er1 O4W 113.8(2) . . ?
O2' Er1 O1W 79.4(2) . . ?
O2 Er1 O1W 76.1(2) . . ?
O4W Er1 O1W 72.6(2) . . ?
O2' Er1 O3W 98.2(2) . . ?
O2 Er1 O3W 84.2(2) . . ?
O4W Er1 O3W 141.4(2) . . ?
O1W Er1 O3W 145.9(2) . . ?
O2' Er1 O2W 79.0(2) . . ?
O2 Er1 O2W 139.6(2) . . ?
O4W Er1 O2W 72.7(2) . . ?
O1W Er1 O2W 138.7(2) . . ?
O3W Er1 O2W 72.1(2) . . ?
O2' Er1 O1 156.35(18) . . ?
O2 Er1 O1 65.72(18) . . ?
O4W Er1 O1 76.7(2) . . ?
O1W Er1 O1 114.21(19) . . ?
O3W Er1 O1 81.2(2) . . ?
O2W Er1 O1 78.36(19) . . ?
O2' Er1 O1' 65.82(18) . . ?
O2 Er1 O1' 75.15(18) . . ?
O4W Er1 O1' 143.1(2) . . ?
O1W Er1 O1' 75.49(19) . . ?
O3W Er1 O1' 72.7(2) . . ?
O2W Er1 O1' 124.98(18) . . ?
O1 Er1 O1' 134.65(18) . . ?
O1' C1' H1'B 109.5 . . ?
O1' C1' H1'C 109.5 . . ?
H1'B C1' H1'C 109.5 . . ?
O1' C1' H1'D 109.5 . . ?
H1'B C1' H1'D 109.5 . . ?
H1'C C1' H1'D 109.5 . . ?
C3' C2' O1' 124.3(7) . . ?
C3' C2' C7' 123.5(8) . . ?
O1' C2' C7' 112.2(7) . . ?
C2' C3' C4' 118.1(8) . . ?
C2' C3' H3'A 121.0 . . ?
C4' C3' H3'A 121.0 . . ?
C5' C4' C3' 121.3(7) . . ?
C5' C4' Br1' 120.8(6) . . ?
C3' C4' Br1' 117.9(6) . . ?
C4' C5' C6' 119.8(8) . . ?
C4' C5' H5'A 120.1 . . ?
C6' C5' H5'A 120.1 . . ?
C5' C6' C7' 120.9(7) . . ?
C5' C6' C8' 119.8(7) . . ?
C7' C6' C8' 119.3(7) . . ?
O2' C7' C6' 124.4(7) . . ?
O2' C7' C2' 119.2(7) . . ?
C6' C7' C2' 116.3(7) . . ?
N2' C8' N1' 108.1(7) . . ?
N2' C8' C6' 126.4(7) . . ?
N1' C8' C6' 125.5(7) . . ?
N1' C9' C14' 107.0(7) . . ?
N1' C9' C10' 130.9(8) . . ?
C14' C9' C10' 122.1(8) . . ?
C11' C10' C9' 115.8(9) . . ?
C11' C10' H10A 122.1 . . ?
C9' C10' H10A 122.1 . . ?
C10' C11' C12' 121.6(9) . . ?
C10' C11' H11A 119.2 . . ?
C12' C11' H11A 119.2 . . ?
C13' C12' C11' 122.3(9) . . ?
C13' C12' H12A 118.8 . . ?
C11' C12' H12A 118.8 . . ?
C12' C13' C14' 116.3(8) . . ?
C12' C13' H13B 121.8 . . ?
C14' C13' H13B 121.8 . . ?
C13' C14' C9' 121.8(8) . . ?
C13' C14' N2' 132.0(8) . . ?
C9' C14' N2' 106.2(7) . . ?
C2 O1 C1 115.8(7) . . ?
C2 O1 Er1 116.5(4) . . ?
C1 O1 Er1 127.7(5) . . ?
C7 O2 Er1 125.8(5) . . ?
C7 O2 H2A 117.1 . . ?
Er1 O2 H2A 117.1 . . ?
C2' O1' C1' 115.3(6) . . ?
C2' O1' Er1 114.0(4) . . ?
C1' O1' Er1 130.6(5) . . ?
C7' O2' Er1 125.0(5) . . ?
C7' O2' H2'A 117.5 . . ?
Er1 O2' H2'A 117.5 . . ?
C8 N1 C9 109.6(7) . . ?
C8 N1 H1A 125.2 . . ?
C9 N1 H1A 125.2 . . ?
C8 N2 C14 108.5(6) . . ?
C8' N1' C9' 109.0(7) . . ?
C8' N1' H1'A 125.5 . . ?
C9' N1' H1'A 125.5 . . ?
C8' N2' C14' 109.8(7) . . ?
O1 C1 H1B 109.5 . . ?
O1 C1 H1C 109.5 . . ?
H1B C1 H1C 109.5 . . ?
O1 C1 H1D 109.5 . . ?
H1B C1 H1D 109.5 . . ?
H1C C1 H1D 109.5 . . ?
C3 C2 O1 125.1(7) . . ?
C3 C2 C7 122.5(7) . . ?
O1 C2 C7 112.4(7) . . ?
C2 C3 C4 118.2(7) . . ?
C2 C3 H3A 120.9 . . ?
C4 C3 H3A 120.9 . . ?
C5 C4 C3 122.4(8) . . ?
C5 C4 Br1 118.3(6) . . ?
C3 C4 Br1 119.3(6) . . ?
C4 C5 C6 119.2(7) . . ?
C4 C5 H5A 120.4 . . ?
C6 C5 H5A 120.4 . . ?
C5 C6 C7 121.3(7) . . ?
C5 C6 C8 118.6(7) . . ?
C7 C6 C8 120.1(7) . . ?
O2 C7 C6 124.0(7) . . ?
O2 C7 C2 119.6(7) . . ?
C6 C7 C2 116.4(7) . . ?
N1 C8 N2 109.2(7) . . ?
N1 C8 C6 125.8(7) . . ?
N2 C8 C6 125.0(7) . . ?
N1 C9 C10 131.1(8) . . ?
N1 C9 C14 106.6(7) . . ?
C10 C9 C14 122.3(8) . . ?
C11 C10 C9 115.4(9) . . ?
C11 C10 H10B 122.3 . . ?
C9 C10 H10B 122.3 . . ?
C10 C11 C12 123.1(9) . . ?
C10 C11 H11B 118.5 . . ?
C12 C11 H11B 118.5 . . ?
C11 C12 C13 121.4(9) . . ?
C11 C12 H12B 119.3 . . ?
C13 C12 H12B 119.3 . . ?
C14 C13 C12 115.9(9) . . ?
C14 C13 H13A 122.1 . . ?
C12 C13 H13A 122.1 . . ?
C13 C14 C9 121.9(8) . . ?
C13 C14 N2 132.0(8) . . ?
C9 C14 N2 106.0(7) . . ?

loop_
_geom_bond_atom_site_label_1
_geom_bond_atom_site_label_2
_geom_bond_distance
_geom_bond_site_symmetry_2
_geom_bond_publ_flag
Er1 O2' 2.221(5) . ?
Er1 O2 2.253(5) . ?
Er1 O4W 2.308(6) . ?
Er1 O1W 2.329(6) . ?
Er1 O3W 2.337(6) . ?
Er1 O2W 2.365(5) . ?
Er1 O1 2.523(6) . ?
Er1 O1' 2.532(5) . ?
Br1 C4 1.914(8) . ?
Br1' C4' 1.894(8) . ?
C1' O1' 1.426(9) . ?
C1' H1'B 0.9600 . ?
C1' H1'C 0.9600 . ?
C1' H1'D 0.9600 . ?
C2' C3' 1.365(11) . ?
C2' O1' 1.410(10) . ?
C2' C7' 1.416(11) . ?
C3' C4' 1.413(12) . ?
C3' H3'A 0.9300 . ?
C4' C5' 1.363(12) . ?
C5' C6' 1.409(11) . ?
C5' H5'A 0.9300 . ?
C6' C7' 1.411(11) . ?
C6' C8' 1.435(11) . ?
C7' O2' 1.310(9) . ?
C8' N2' 1.334(10) . ?
C8' N1' 1.358(10) . ?
C9' N1' 1.381(10) . ?
C9' C14' 1.389(12) . ?
C9' C10' 1.396(12) . ?
C10' C11' 1.385(13) . ?
C10' H10A 0.9300 . ?
C11' C12' 1.397(14) . ?
C11' H11A 0.9300 . ?
C12' C13' 1.376(13) . ?
C12' H12A 0.9300 . ?
C13' C14' 1.383(12) . ?
C13' H13B 0.9300 . ?
C14' N2' 1.391(10) . ?
O1 C2 1.398(9) . ?
O1 C1 1.446(10) . ?
O2 C7 1.319(9) . ?
O2 H2A 0.9300 . ?
O2' H2'A 0.9300 . ?
N1 C8 1.332(10) . ?
N1 C9 1.382(11) . ?
N1 H1A 0.8600 . ?
N2 C8 1.337(10) . ?
N2 C14 1.408(10) . ?
N1' H1'A 0.8600 . ?
C1 H1B 0.9600 . ?
C1 H1C 0.9600 . ?
C1 H1D 0.9600 . ?
C2 C3 1.366(12) . ?
C2 C7 1.414(11) . ?
C3 C4 1.383(11) . ?
C3 H3A 0.9300 . ?
C4 C5 1.348(11) . ?
C5 C6 1.396(11) . ?
C5 H5A 0.9300 . ?
C6 C7 1.398(11) . ?
C6 C8 1.468(11) . ?
C9 C10 1.390(12) . ?
C9 C14 1.392(12) . ?
C10 C11 1.377(14) . ?
C10 H10B 0.9300 . ?
C11 C12 1.382(15) . ?
C11 H11B 0.9300 . ?
C12 C13 1.399(13) . ?
C12 H12B 0.9300 . ?
C13 C14 1.383(12) . ?
C13 H13A 0.9300 . ?
O5W O5W 1.44(4) 2_666 ?
